data_4326366
loop_
_publ_author_name
'Olga Crespo'
'M. Concepci\'on Gimeno'
'Antonio Laguna'
'Fernando J. Lahoz'
'Carmen Larraz'

_publ_section_title
;
 Unprecedented Luminescent Heteropolynuclear Aggregates with Gold
 Thiolates as Building Blocks
;
_journal_name_full 'Inorganic Chemistry'
_journal_page_first 9533
_journal_page_last 9544
_journal_paper_doi 10.1021/ic201245q
_journal_volume 50
_journal_year 2011
_chemical_formula_sum 'C22 H13 Au F5 N2 P S'
_chemical_formula_weight 660.34
_chemical_name_systematic
; 
 ? 
;
_space_group_IT_number 2
_symmetry_cell_setting triclinic
_symmetry_space_group_name_Hall '-P 1'
_symmetry_space_group_name_H-M 'P -1'
_atom_sites_solution_hydrogens geom
_atom_sites_solution_primary direct
_atom_sites_solution_secondary difmap
_audit_creation_method SHELXL-97
_cell_angle_alpha 62.68(3)
_cell_angle_beta 75.69(3)
_cell_angle_gamma 82.13(3)
_cell_formula_units_Z 2
_cell_length_a 8.1905(16)
_cell_length_b 12.172(2)
_cell_length_c 12.592(3)
_cell_measurement_reflns_used 8188
_cell_measurement_temperature 123(2)
_cell_measurement_theta_max 29.1781
_cell_measurement_theta_min 5.1032
_cell_volume 1080.3(5)
_computing_cell_refinement 'Crysalis RED'
_computing_data_collection 'Crysalis CCD'
_computing_data_reduction 'Crysalis RED'
_computing_molecular_graphics 'XP, SHELXTL (Bruker 2000)'
_computing_publication_material 'XCIF, SHELXTL (Bruker 2000)'
_computing_structure_refinement 'SHELXL-97 (Sheldrick, 1997)'
_computing_structure_solution 'SHELXS-97 (Sheldrick, 1990)'
_diffrn_ambient_temperature 123(2)
_diffrn_detector_area_resol_mean 8.3370
_diffrn_measured_fraction_theta_full 0.978
_diffrn_measured_fraction_theta_max 0.978
_diffrn_measurement_device_type 'Xcalibur Oxford Diffraction'
_diffrn_measurement_method '\w rotations'
_diffrn_radiation_monochromator graphite
_diffrn_radiation_source 'fine-focus sealed tube'
_diffrn_radiation_type MoK\a
_diffrn_radiation_wavelength 0.71073
_diffrn_reflns_av_R_equivalents 0.0108
_diffrn_reflns_av_sigmaI/netI 0.0164
_diffrn_reflns_limit_h_max 9
_diffrn_reflns_limit_h_min -8
_diffrn_reflns_limit_k_max 14
_diffrn_reflns_limit_k_min -13
_diffrn_reflns_limit_l_max 14
_diffrn_reflns_limit_l_min -14
_diffrn_reflns_number 6657
_diffrn_reflns_theta_full 25.00
_diffrn_reflns_theta_max 25.00
_diffrn_reflns_theta_min 5.11
_exptl_absorpt_coefficient_mu 7.035
_exptl_absorpt_correction_T_max 0.3335
_exptl_absorpt_correction_T_min 0.3335
_exptl_absorpt_correction_type multi-scan
_exptl_absorpt_process_details SADABS
_exptl_crystal_colour colorless
_exptl_crystal_density_diffrn 2.030
_exptl_crystal_description cube
_exptl_crystal_F_000 628
_exptl_crystal_size_max 0.20
_exptl_crystal_size_mid 0.20
_exptl_crystal_size_min 0.20
_refine_diff_density_max 2.057
_refine_diff_density_min -0.546
_refine_diff_density_rms 0.105
_refine_ls_extinction_method none
_refine_ls_goodness_of_fit_ref 1.098
_refine_ls_hydrogen_treatment 'difmap except H36 rigid'
_refine_ls_matrix_type full
_refine_ls_number_parameters 337
_refine_ls_number_reflns 3728
_refine_ls_number_restraints 0
_refine_ls_restrained_S_all 1.098
_refine_ls_R_factor_all 0.0211
_refine_ls_R_factor_gt 0.0204
_refine_ls_shift/su_max 0.001
_refine_ls_shift/su_mean 0.000
_refine_ls_structure_factor_coef Fsqd
_refine_ls_weighting_details 'calc w=1/[\s^2^(Fo^2^)+(0.0278P)^2^+1.5415P] where P=(Fo^2^+2Fc^2^)/3'
_refine_ls_weighting_scheme calc
_refine_ls_wR_factor_gt 0.0496
_refine_ls_wR_factor_ref 0.0500
_reflns_number_gt 3621
_reflns_number_total 3728
_reflns_threshold_expression >2sigma(I)
_cod_data_source_file ic201245q_si_001.cif
_cod_data_source_block c24s
_cod_original_cell_volume 1080.3(4)
_cod_database_code 4326366

loop_
_symmetry_equiv_pos_as_xyz
'x, y, z'
'-x, -y, -z'

loop_
_atom_site_label
_atom_site_type_symbol
_atom_site_fract_x
_atom_site_fract_y
_atom_site_fract_z
_atom_site_U_iso_or_equiv
_atom_site_adp_type
_atom_site_occupancy
_atom_site_symmetry_multiplicity
_atom_site_calc_flag
_atom_site_refinement_flags
Au1 Au 0.354772(15) 0.680716(11) 0.237387(11) 0.02525(6) Uani 1 1 d .
S1 S 0.55605(12) 0.53910(8) 0.20489(8) 0.02849(18) Uani 1 1 d .
C1 C 0.6208(4) 0.5836(3) 0.0464(3) 0.0248(7) Uani 1 1 d .
C2 C 0.7517(5) 0.5146(3) 0.0071(3) 0.0298(7) Uani 1 1 d .
C3 C 0.8133(5) 0.5399(4) -0.1146(4) 0.0342(8) Uani 1 1 d .
C4 C 0.7451(5) 0.6379(4) -0.2049(3) 0.0356(8) Uani 1 1 d .
C5 C 0.6138(5) 0.7081(3) -0.1711(3) 0.0331(8) Uani 1 1 d .
C6 C 0.5544(5) 0.6810(3) -0.0489(3) 0.0304(8) Uani 1 1 d .
F1 F 0.8214(3) 0.4155(2) 0.0920(2) 0.0432(6) Uani 1 1 d .
F2 F 0.9381(3) 0.4685(3) -0.1453(2) 0.0520(6) Uani 1 1 d .
F3 F 0.8028(3) 0.6630(3) -0.3236(2) 0.0495(6) Uani 1 1 d .
F4 F 0.5420(3) 0.8016(2) -0.2576(2) 0.0481(6) Uani 1 1 d .
F5 F 0.4238(3) 0.7529(2) -0.0239(2) 0.0445(6) Uani 1 1 d .
P1 P 0.15426(10) 0.81241(7) 0.28023(8) 0.02109(17) Uani 1 1 d .
N1 N -0.1858(4) 0.8184(3) 0.3725(3) 0.0364(7) Uani 1 1 d .
C11 C -0.0557(4) 0.7463(3) 0.3460(3) 0.0229(7) Uani 1 1 d .
C12 C -0.0763(5) 0.6237(3) 0.3722(3) 0.0273(7) Uani 1 1 d .
H12 H 0.005(5) 0.580(4) 0.356(3) 0.021(9) Uiso 1 1 d .
C13 C -0.2356(5) 0.5733(3) 0.4270(3) 0.0317(8) Uani 1 1 d .
H13 H -0.247(6) 0.497(5) 0.446(4) 0.042(12) Uiso 1 1 d .
C14 C -0.3689(5) 0.6466(4) 0.4529(4) 0.0332(8) Uani 1 1 d .
H14 H -0.478(6) 0.617(4) 0.493(4) 0.045(12) Uiso 1 1 d .
C15 C -0.3405(5) 0.7686(4) 0.4235(4) 0.0371(9) Uani 1 1 d .
H15 H -0.426(6) 0.819(4) 0.433(4) 0.040(12) Uiso 1 1 d .
N2 N 0.1932(4) 0.7445(3) 0.5061(3) 0.0337(7) Uani 1 1 d .
C21 C 0.1880(4) 0.8471(3) 0.4011(3) 0.0241(7) Uani 1 1 d .
C22 C 0.2066(6) 0.9658(4) 0.3864(4) 0.0385(9) Uani 1 1 d .
H22 H 0.191(5) 1.038(4) 0.309(4) 0.040(11) Uiso 1 1 d .
C23 C 0.2294(6) 0.9785(5) 0.4867(4) 0.0473(11) Uani 1 1 d .
H23 H 0.238(8) 1.059(6) 0.480(6) 0.081(19) Uiso 1 1 d .
C24 C 0.2333(5) 0.8739(5) 0.5954(4) 0.0427(10) Uani 1 1 d .
H24 H 0.246(5) 0.880(4) 0.675(4) 0.037(11) Uiso 1 1 d .
C25 C 0.2149(6) 0.7594(4) 0.6016(4) 0.0422(10) Uani 1 1 d .
H25 H 0.217(5) 0.691(4) 0.675(4) 0.041(12) Uiso 1 1 d .
C31 C 0.1414(4) 0.9618(3) 0.1479(3) 0.0247(7) Uani 1 1 d .
C32 C 0.2678(6) 0.9921(4) 0.0440(4) 0.0438(10) Uani 1 1 d .
H32 H 0.349(6) 0.942(4) 0.040(4) 0.033(11) Uiso 1 1 d .
C33 C 0.2672(7) 1.1087(4) -0.0548(4) 0.0522(12) Uani 1 1 d .
H33 H 0.350(7) 1.124(5) -0.125(5) 0.061(15) Uiso 1 1 d .
C34 C 0.1394(5) 1.1932(4) -0.0502(4) 0.0370(9) Uani 1 1 d .
H34 H 0.143(6) 1.275(5) -0.119(4) 0.046(12) Uiso 1 1 d .
C35 C 0.0137(7) 1.1604(4) 0.0514(5) 0.0592(14) Uani 1 1 d .
H35 H -0.069(8) 1.210(6) 0.052(5) 0.067(17) Uiso 1 1 d .
C36 C 0.0137(6) 1.0455(4) 0.1516(4) 0.0530(13) Uani 1 1 d .
H36 H -0.0745 1.0254 0.2222 0.064 Uiso 1 1 calc R

loop_
_atom_site_aniso_label
_atom_site_aniso_U_11
_atom_site_aniso_U_22
_atom_site_aniso_U_33
_atom_site_aniso_U_23
_atom_site_aniso_U_13
_atom_site_aniso_U_12
Au1 0.02788(9) 0.02270(8) 0.02448(9) -0.01179(6) -0.00191(5) -0.00010(5)
S1 0.0349(5) 0.0273(4) 0.0212(4) -0.0112(3) -0.0060(3) 0.0074(3)
C1 0.0263(17) 0.0268(17) 0.0227(17) -0.0119(14) -0.0042(13) -0.0034(13)
C2 0.0307(18) 0.0306(18) 0.0314(19) -0.0160(15) -0.0095(15) 0.0032(14)
C3 0.0305(19) 0.042(2) 0.035(2) -0.0237(18) -0.0051(16) 0.0039(16)
C4 0.035(2) 0.049(2) 0.0247(18) -0.0179(17) -0.0012(15) -0.0077(17)
C5 0.037(2) 0.0339(19) 0.0259(18) -0.0081(15) -0.0107(15) -0.0033(16)
C6 0.0295(18) 0.0314(19) 0.0326(19) -0.0158(16) -0.0105(15) 0.0056(15)
F1 0.0513(14) 0.0415(13) 0.0358(12) -0.0198(10) -0.0146(10) 0.0216(11)
F2 0.0502(15) 0.0670(17) 0.0448(14) -0.0370(13) -0.0056(11) 0.0182(12)
F3 0.0508(15) 0.0704(17) 0.0235(11) -0.0209(11) 0.0019(10) -0.0067(12)
F4 0.0547(15) 0.0509(14) 0.0290(12) -0.0078(11) -0.0170(11) 0.0075(12)
F5 0.0469(13) 0.0481(14) 0.0327(12) -0.0167(11) -0.0137(10) 0.0229(11)
P1 0.0238(4) 0.0181(4) 0.0210(4) -0.0096(3) -0.0010(3) -0.0024(3)
N1 0.0332(17) 0.0341(17) 0.0442(19) -0.0226(15) 0.0005(14) -0.0043(13)
C11 0.0243(16) 0.0264(16) 0.0194(15) -0.0110(13) -0.0023(12) -0.0060(13)
C12 0.0319(19) 0.0237(17) 0.0271(18) -0.0116(14) -0.0069(15) 0.0000(15)
C13 0.039(2) 0.0234(18) 0.0322(19) -0.0099(15) -0.0069(16) -0.0089(15)
C14 0.0285(19) 0.037(2) 0.0331(19) -0.0141(16) -0.0041(15) -0.0079(16)
C15 0.031(2) 0.038(2) 0.044(2) -0.0232(19) 0.0006(17) -0.0015(17)
N2 0.0393(17) 0.0329(16) 0.0281(16) -0.0125(13) -0.0100(13) 0.0031(13)
C21 0.0201(15) 0.0288(17) 0.0251(17) -0.0147(14) -0.0017(13) -0.0013(13)
C22 0.053(2) 0.031(2) 0.037(2) -0.0175(18) -0.0129(18) -0.0055(17)
C23 0.059(3) 0.047(3) 0.052(3) -0.034(2) -0.015(2) -0.004(2)
C24 0.036(2) 0.069(3) 0.041(2) -0.040(2) -0.0117(18) 0.009(2)
C25 0.045(2) 0.051(3) 0.028(2) -0.0154(19) -0.0136(18) 0.0105(19)
C31 0.0305(18) 0.0227(16) 0.0230(16) -0.0114(14) -0.0050(13) -0.0034(13)
C32 0.042(2) 0.031(2) 0.040(2) -0.0068(18) 0.0031(18) 0.0048(18)
C33 0.058(3) 0.040(2) 0.034(2) -0.0037(19) 0.007(2) -0.005(2)
C34 0.052(2) 0.0243(19) 0.032(2) -0.0026(16) -0.0210(18) -0.0073(17)
C35 0.052(3) 0.028(2) 0.069(3) -0.007(2) -0.001(2) 0.013(2)
C36 0.050(3) 0.027(2) 0.048(3) -0.0037(18) 0.014(2) 0.0087(18)

loop_
_atom_type_symbol
_atom_type_description
_atom_type_scat_dispersion_real
_atom_type_scat_dispersion_imag
_atom_type_scat_source
C C 0.0033 0.0016 'International Tables Vol C Tables 4.2.6.8 and 6.1.1.4'
H H 0.0000 0.0000 'International Tables Vol C Tables 4.2.6.8 and 6.1.1.4'
N N 0.0061 0.0033 'International Tables Vol C Tables 4.2.6.8 and 6.1.1.4'
F F 0.0171 0.0103 'International Tables Vol C Tables 4.2.6.8 and 6.1.1.4'
P P 0.1023 0.0942 'International Tables Vol C Tables 4.2.6.8 and 6.1.1.4'
S S 0.1246 0.1234 'International Tables Vol C Tables 4.2.6.8 and 6.1.1.4'
Au Au -2.0133 8.8022 'International Tables Vol C Tables 4.2.6.8 and 6.1.1.4'

loop_
_geom_angle_atom_site_label_1
_geom_angle_atom_site_label_2
_geom_angle_atom_site_label_3
_geom_angle
P1 Au1 S1 176.90(3)
C1 S1 Au1 109.45(12)
C2 C1 C6 114.1(3)
C2 C1 S1 118.2(3)
C6 C1 S1 127.7(3)
F1 C2 C3 117.3(3)
F1 C2 C1 119.1(3)
C3 C2 C1 123.6(3)
F2 C3 C4 119.7(3)
F2 C3 C2 120.3(3)
C4 C3 C2 119.9(3)
F3 C4 C3 120.6(4)
F3 C4 C5 120.6(4)
C3 C4 C5 118.8(3)
F4 C5 C6 120.1(3)
F4 C5 C4 119.7(3)
C6 C5 C4 120.2(3)
F5 C6 C5 116.3(3)
F5 C6 C1 120.4(3)
C5 C6 C1 123.2(3)
C31 P1 C11 108.91(16)
C31 P1 C21 106.19(15)
C11 P1 C21 101.56(15)
C31 P1 Au1 113.21(12)
C11 P1 Au1 112.98(11)
C21 P1 Au1 113.16(11)
C15 N1 C11 117.8(3)
N1 C11 C12 122.4(3)
N1 C11 P1 117.8(2)
C12 C11 P1 119.8(3)
C13 C12 C11 119.0(3)
C14 C13 C12 119.0(3)
C13 C14 C15 119.3(3)
N1 C15 C14 122.6(4)
C21 N2 C25 117.3(3)
N2 C21 C22 123.3(3)
N2 C21 P1 112.3(2)
C22 C21 P1 124.3(3)
C21 C22 C23 118.2(4)
C24 C23 C22 119.1(4)
C23 C24 C25 118.9(4)
N2 C25 C24 123.2(4)
C36 C31 C32 119.5(4)
C36 C31 P1 121.4(3)
C32 C31 P1 119.1(3)
C31 C32 C33 120.2(4)
C34 C33 C32 120.1(4)
C35 C34 C33 118.8(4)
C34 C35 C36 121.9(4)
C31 C36 C35 119.4(4)

loop_
_geom_bond_atom_site_label_1
_geom_bond_atom_site_label_2
_geom_bond_distance
Au1 P1 2.2786(11)
Au1 S1 2.3220(11)
S1 C1 1.767(3)
C1 C2 1.404(5)
C1 C6 1.408(5)
C2 F1 1.361(4)
C2 C3 1.387(5)
C3 F2 1.350(4)
C3 C4 1.383(6)
C4 F3 1.350(4)
C4 C5 1.387(6)
C5 F4 1.350(4)
C5 C6 1.386(5)
C6 F5 1.356(4)
P1 C31 1.829(4)
P1 C11 1.831(3)
P1 C21 1.845(3)
N1 C15 1.355(5)
N1 C11 1.362(5)
C11 C12 1.397(5)
C12 C13 1.393(5)
C13 C14 1.385(6)
C14 C15 1.394(6)
N2 C21 1.344(5)
N2 C25 1.351(5)
C21 C22 1.394(5)
C22 C23 1.399(6)
C23 C24 1.381(7)
C24 C25 1.386(7)
C31 C36 1.365(5)
C31 C32 1.383(5)
C32 C33 1.394(6)
C33 C34 1.373(7)
C34 C35 1.360(7)
C35 C36 1.388(6)
